data_2206418
loop_
_publ_author_name
'J. Suresh'
'V. P. Alex Raja'
'R. V. Krishnakumar'
'S. Natarajan'
'S. Perumal'
'A. Mostad'

_publ_section_title
;
 2,6-Bis(2-methylphenyl)-1-nitroso-3,5-diphenylpiperidin-4-one
;
_journal_coeditor_code FL6171
_journal_issue 8
_journal_name_full 'Acta Crystallographica Section E'
_journal_page_first o2458
_journal_page_last o2460
_journal_paper_doi 10.1107/S1600536805021112
_journal_volume 61
_journal_year 2005
_chemical_formula_iupac 'C31 H28 N2 O2'
_chemical_formula_moiety 'C31 H28 N2 O2'
_chemical_formula_sum 'C31 H28 N2 O2'
_chemical_formula_weight 460.55
_chemical_name_systematic
;
2,6-Bis(2-methylphenyl)-1-nitroso-3,5-diphenylpiperidin-4-one
;
_space_group_IT_number 14
_symmetry_cell_setting monoclinic
_symmetry_space_group_name_Hall '-P 2ybc'
_symmetry_space_group_name_H-M 'P 1 21/c 1'
_atom_sites_solution_hydrogens geom
_atom_sites_solution_primary direct
_atom_sites_solution_secondary difmap
_audit_creation_method SHELXL-97
_cell_angle_alpha 90.00
_cell_angle_beta 101.121(2)
_cell_angle_gamma 90.00
_cell_formula_units_Z 4
_cell_length_a 10.7715(4)
_cell_length_b 11.0565(4)
_cell_length_c 20.9841(7)
_cell_measurement_reflns_used 2445
_cell_measurement_temperature 105(2)
_cell_measurement_theta_max 20
_cell_measurement_theta_min 2
_cell_volume 2452.18(15)
_computing_cell_refinement 'SAINT (Bruker, 2001)'
_computing_data_collection 'SMART (Bruker, 2001)'
_computing_data_reduction SAINT
_computing_molecular_graphics 'PLATON (Spek, 2003)'
_computing_publication_material SHELXL97
_computing_structure_refinement 'SHELXL97 (Sheldrick, 1997)'
_computing_structure_solution 'SHELXS97 (Sheldrick, 1990)'
_diffrn_ambient_temperature 300(2)
_diffrn_measured_fraction_theta_full 0.998
_diffrn_measured_fraction_theta_max 0.998
_diffrn_measurement_device_type 'Bruker SMART APEX CCD'
_diffrn_measurement_method \w
_diffrn_radiation_monochromator graphite
_diffrn_radiation_source 'fine-focus sealed tube'
_diffrn_radiation_type MoK\a
_diffrn_radiation_wavelength 0.71073
_diffrn_reflns_av_R_equivalents 0.0227
_diffrn_reflns_av_sigmaI/netI 0.0143
_diffrn_reflns_limit_h_max 14
_diffrn_reflns_limit_h_min -14
_diffrn_reflns_limit_k_max 14
_diffrn_reflns_limit_k_min -14
_diffrn_reflns_limit_l_max 27
_diffrn_reflns_limit_l_min -27
_diffrn_reflns_number 38278
_diffrn_reflns_theta_full 28.31
_diffrn_reflns_theta_max 28.31
_diffrn_reflns_theta_min 1.93
_exptl_absorpt_coefficient_mu 0.078
_exptl_absorpt_correction_T_max 0.99
_exptl_absorpt_correction_T_min 0.98
_exptl_absorpt_correction_type multi-scan
_exptl_absorpt_process_details '(SADABS; Bruker, 1998)'
_exptl_crystal_colour colourless
_exptl_crystal_density_diffrn 1.247
_exptl_crystal_density_method 'not measured'
_exptl_crystal_description block
_exptl_crystal_F_000 976
_exptl_crystal_size_max 0.30
_exptl_crystal_size_mid 0.18
_exptl_crystal_size_min 0.15
_refine_diff_density_max 0.409
_refine_diff_density_min -0.221
_refine_ls_extinction_method none
_refine_ls_goodness_of_fit_ref 1.026
_refine_ls_hydrogen_treatment constr
_refine_ls_matrix_type full
_refine_ls_number_parameters 318
_refine_ls_number_reflns 6098
_refine_ls_number_restraints 0
_refine_ls_restrained_S_all 1.026
_refine_ls_R_factor_all 0.0413
_refine_ls_R_factor_gt 0.0381
_refine_ls_shift/su_max 0.000
_refine_ls_shift/su_mean 0.000
_refine_ls_structure_factor_coef Fsqd
_refine_ls_weighting_details 'w = 1/[\s^2^(Fo^2^)+(0.0498P)^2^+0.9491P] where P = (Fo^2^+2Fc^2^)/3'
_refine_ls_weighting_scheme calc
_refine_ls_wR_factor_gt 0.0980
_refine_ls_wR_factor_ref 0.1011
_reflns_number_gt 5570
_reflns_number_total 6098
_reflns_threshold_expression I>2\s(I)
_cod_data_source_file fl6171.cif
_cod_data_source_block I
_cod_original_cell_volume 2452.17(15)
_cod_original_sg_symbol_H-M 'P 21/c'
_cod_database_code 2206418
_cod_database_fobs_code 2206418

loop_
_symmetry_equiv_pos_as_xyz
'x, y, z'
'-x, y+1/2, -z+1/2'
'-x, -y, -z'
'x, -y-1/2, z-1/2'

loop_
_atom_site_label
_atom_site_fract_x
_atom_site_fract_y
_atom_site_fract_z
_atom_site_U_iso_or_equiv
_atom_site_adp_type
_atom_site_calc_flag
_atom_site_refinement_flags
_atom_site_occupancy
_atom_site_type_symbol
O1 0.65059(7) 0.06887(7) -0.12994(4) 0.02674(17) Uani d . 1 O
O2 0.95073(7) 0.38899(7) 0.04016(3) 0.02483(16) Uani d . 1 O
N1 0.70318(7) 0.25576(7) -0.11045(4) 0.01596(15) Uani d . 1 N
N2 0.61298(8) 0.17145(8) -0.12026(4) 0.02154(17) Uani d . 1 N
C2 0.66476(8) 0.37397(8) -0.08760(4) 0.01617(17) Uani d . 1 C
H2 0.5727 0.3679 -0.0861 0.019 Uiso calc R 1 H
C21 0.67890(8) 0.47739(8) -0.13417(4) 0.01686(17) Uani d . 1 C
C22 0.60280(9) 0.48010(9) -0.19703(5) 0.01968(18) Uani d . 1 C
C23 0.62293(10) 0.57189(10) -0.23971(5) 0.0239(2) Uani d . 1 C
H23 0.5729 0.5737 -0.2823 0.029 Uiso calc R 1 H
C24 0.71440(11) 0.66054(10) -0.22142(6) 0.0271(2) Uani d . 1 C
H24 0.7286 0.7204 -0.2517 0.033 Uiso calc R 1 H
C25 0.78478(10) 0.66087(9) -0.15868(5) 0.0248(2) Uani d . 1 C
H25 0.8454 0.7227 -0.1453 0.030 Uiso calc R 1 H
C26 0.76626(9) 0.57042(9) -0.11553(5) 0.01997(19) Uani d . 1 C
H26 0.8140 0.5718 -0.0724 0.024 Uiso calc R 1 H
C27 0.50166(10) 0.38755(11) -0.22044(5) 0.0283(2) Uani d . 1 C
H27A 0.4422 0.4199 -0.2579 0.043 Uiso calc R 1 H
H27B 0.4562 0.3689 -0.1854 0.043 Uiso calc R 1 H
H27C 0.5408 0.3137 -0.2333 0.043 Uiso calc R 1 H
C3 0.73663(8) 0.39009(8) -0.01673(4) 0.01641(17) Uani d . 1 C
H3 0.7253 0.4759 -0.0040 0.020 Uiso calc R 1 H
C31 0.68112(8) 0.30928(9) 0.02961(4) 0.01737(18) Uani d . 1 C
C32 0.59800(9) 0.35882(10) 0.06595(5) 0.0225(2) Uani d . 1 C
H32 0.5812 0.4432 0.0637 0.027 Uiso calc R 1 H
C33 0.53932(10) 0.28599(11) 0.10557(5) 0.0274(2) Uani d . 1 C
H33 0.4833 0.3210 0.1302 0.033 Uiso calc R 1 H
C34 0.56233(10) 0.16273(10) 0.10909(5) 0.0261(2) Uani d . 1 C
H34 0.5206 0.1128 0.1352 0.031 Uiso calc R 1 H
C35 0.64658(11) 0.11259(10) 0.07432(5) 0.0267(2) Uani d . 1 C
H35 0.6637 0.0283 0.0772 0.032 Uiso calc R 1 H
C36 0.70622(10) 0.18541(9) 0.03517(5) 0.0231(2) Uani d . 1 C
H36 0.7647 0.1504 0.0120 0.028 Uiso calc R 1 H
C4 0.87922(8) 0.36764(8) -0.01046(4) 0.01661(17) Uani d . 1 C
C5 0.92476(8) 0.32160(8) -0.07097(4) 0.01514(17) Uani d . 1 C
H5 0.9175 0.3911 -0.1020 0.018 Uiso calc R 1 H
C51 1.06218(8) 0.28283(8) -0.05792(4) 0.01652(17) Uani d . 1 C
C52 1.14359(10) 0.32859(10) -0.09595(5) 0.0241(2) Uani d . 1 C
H52 1.1130 0.3849 -0.1295 0.029 Uiso calc R 1 H
C53 1.27007(10) 0.29235(12) -0.08513(6) 0.0308(2) Uani d . 1 C
H53 1.3247 0.3232 -0.1118 0.037 Uiso calc R 1 H
C54 1.31650(10) 0.21168(11) -0.03573(6) 0.0289(2) Uani d . 1 C
H54 1.4029 0.1880 -0.0282 0.035 Uiso calc R 1 H
C55 1.23617(10) 0.16574(10) 0.00262(5) 0.0274(2) Uani d . 1 C
H55 1.2675 0.1104 0.0366 0.033 Uiso calc R 1 H
C56 1.10939(9) 0.20069(9) -0.00865(5) 0.0222(2) Uani d . 1 C
H56 1.0546 0.1683 0.0175 0.027 Uiso calc R 1 H
C6 0.83752(8) 0.21999(8) -0.10559(4) 0.01527(17) Uani d . 1 C
H6 0.8526 0.1459 -0.0778 0.018 Uiso calc R 1 H
C61 0.86567(9) 0.18806(8) -0.17207(4) 0.01691(18) Uani d . 1 C
C62 0.92087(10) 0.07676(9) -0.18318(5) 0.0224(2) Uani d . 1 C
C63 0.94288(12) 0.05276(11) -0.24557(5) 0.0301(2) Uani d . 1 C
H63 0.9810 -0.0218 -0.2536 0.036 Uiso calc R 1 H
C64 0.91049(11) 0.13488(11) -0.29600(5) 0.0304(2) Uani d . 1 C
H64 0.9254 0.1161 -0.3381 0.036 Uiso calc R 1 H
C65 0.85619(10) 0.24449(11) -0.28462(5) 0.0264(2) Uani d . 1 C
H65 0.8335 0.3012 -0.3189 0.032 Uiso calc R 1 H
C66 0.83509(9) 0.27099(9) -0.22274(5) 0.02103(19) Uani d . 1 C
H66 0.7993 0.3468 -0.2149 0.025 Uiso calc R 1 H
C67 0.95430(12) -0.01778(10) -0.13094(6) 0.0315(2) Uani d . 1 C
H67A 0.9886 -0.0893 -0.1490 0.047 Uiso calc R 1 H
H67B 0.8783 -0.0404 -0.1145 0.047 Uiso calc R 1 H
H67C 1.0178 0.0149 -0.0953 0.047 Uiso calc R 1 H

loop_
_atom_site_aniso_label
_atom_site_aniso_U_11
_atom_site_aniso_U_22
_atom_site_aniso_U_33
_atom_site_aniso_U_12
_atom_site_aniso_U_13
_atom_site_aniso_U_23
O1 0.0300(4) 0.0190(3) 0.0304(4) -0.0046(3) 0.0036(3) -0.0025(3)
O2 0.0197(3) 0.0362(4) 0.0174(3) -0.0014(3) 0.0007(3) -0.0060(3)
N1 0.0153(3) 0.0168(4) 0.0156(3) -0.0019(3) 0.0025(3) -0.0011(3)
N2 0.0217(4) 0.0213(4) 0.0209(4) -0.0059(3) 0.0023(3) -0.0005(3)
C2 0.0147(4) 0.0173(4) 0.0162(4) 0.0006(3) 0.0023(3) -0.0009(3)
C21 0.0156(4) 0.0170(4) 0.0177(4) 0.0028(3) 0.0025(3) 0.0006(3)
C22 0.0173(4) 0.0217(4) 0.0192(4) 0.0018(3) 0.0016(3) 0.0003(3)
C23 0.0238(5) 0.0265(5) 0.0203(5) 0.0048(4) 0.0012(4) 0.0044(4)
C24 0.0285(5) 0.0227(5) 0.0303(5) 0.0031(4) 0.0060(4) 0.0095(4)
C25 0.0223(5) 0.0187(4) 0.0326(5) -0.0010(4) 0.0031(4) 0.0029(4)
C26 0.0178(4) 0.0180(4) 0.0228(4) 0.0018(3) 0.0004(3) 0.0002(3)
C27 0.0261(5) 0.0352(6) 0.0206(5) -0.0084(4) -0.0032(4) 0.0019(4)
C3 0.0161(4) 0.0183(4) 0.0148(4) 0.0001(3) 0.0029(3) -0.0017(3)
C31 0.0163(4) 0.0211(4) 0.0145(4) -0.0005(3) 0.0024(3) -0.0016(3)
C32 0.0220(4) 0.0240(5) 0.0229(5) 0.0036(4) 0.0073(4) -0.0006(4)
C33 0.0234(5) 0.0361(6) 0.0256(5) 0.0040(4) 0.0117(4) 0.0013(4)
C34 0.0257(5) 0.0327(5) 0.0209(5) -0.0049(4) 0.0065(4) 0.0031(4)
C35 0.0372(6) 0.0213(5) 0.0229(5) -0.0011(4) 0.0087(4) 0.0004(4)
C36 0.0291(5) 0.0222(5) 0.0200(4) 0.0031(4) 0.0099(4) -0.0010(4)
C4 0.0169(4) 0.0173(4) 0.0155(4) -0.0013(3) 0.0029(3) -0.0005(3)
C5 0.0147(4) 0.0165(4) 0.0140(4) -0.0003(3) 0.0021(3) 0.0000(3)
C51 0.0153(4) 0.0176(4) 0.0164(4) -0.0002(3) 0.0022(3) -0.0022(3)
C52 0.0206(5) 0.0285(5) 0.0239(5) -0.0006(4) 0.0062(4) 0.0033(4)
C53 0.0195(5) 0.0405(6) 0.0347(6) -0.0024(4) 0.0111(4) -0.0014(5)
C54 0.0163(4) 0.0334(6) 0.0356(6) 0.0037(4) 0.0015(4) -0.0089(5)
C55 0.0237(5) 0.0271(5) 0.0286(5) 0.0063(4) -0.0019(4) 0.0006(4)
C56 0.0201(4) 0.0242(5) 0.0218(5) 0.0019(4) 0.0027(4) 0.0030(4)
C6 0.0155(4) 0.0162(4) 0.0139(4) -0.0001(3) 0.0025(3) -0.0003(3)
C61 0.0171(4) 0.0195(4) 0.0141(4) -0.0020(3) 0.0032(3) -0.0014(3)
C62 0.0268(5) 0.0208(5) 0.0202(4) 0.0002(4) 0.0065(4) -0.0025(4)
C63 0.0383(6) 0.0290(5) 0.0254(5) 0.0027(4) 0.0123(4) -0.0071(4)
C64 0.0334(6) 0.0416(6) 0.0181(5) -0.0027(5) 0.0100(4) -0.0058(4)
C65 0.0240(5) 0.0386(6) 0.0166(4) -0.0005(4) 0.0044(4) 0.0049(4)
C66 0.0204(4) 0.0252(5) 0.0178(4) 0.0014(4) 0.0047(3) 0.0023(4)
C67 0.0462(7) 0.0205(5) 0.0296(5) 0.0091(4) 0.0120(5) 0.0014(4)

loop_
_atom_type_symbol
_atom_type_description
_atom_type_scat_dispersion_real
_atom_type_scat_dispersion_imag
_atom_type_scat_source
C C 0.0033 0.0016 'International Tables Vol C Tables 4.2.6.8 and 6.1.1.4'
H H 0.0000 0.0000 'International Tables Vol C Tables 4.2.6.8 and 6.1.1.4'
N N 0.0061 0.0033 'International Tables Vol C Tables 4.2.6.8 and 6.1.1.4'
O O 0.0106 0.0060 'International Tables Vol C Tables 4.2.6.8 and 6.1.1.4'

loop_
_geom_angle_atom_site_label_1
_geom_angle_atom_site_label_2
_geom_angle_atom_site_label_3
_geom_angle
N2 N1 C2 115.26(7)
N2 N1 C6 119.73(8)
C2 N1 C6 122.92(7)
O1 N2 N1 114.53(8)
N1 C2 C21 112.63(7)
N1 C2 C3 107.09(7)
C21 C2 C3 115.73(7)
N1 C2 H2 107.0
C21 C2 H2 107.0
C3 C2 H2 107.0
C26 C21 C22 118.93(9)
C26 C21 C2 121.03(8)
C22 C21 C2 120.04(8)
C23 C22 C21 118.68(9)
C23 C22 C27 118.43(9)
C21 C22 C27 122.89(9)
C24 C23 C22 121.62(9)
C24 C23 H23 119.2
C22 C23 H23 119.2
C25 C24 C23 119.50(10)
C25 C24 H24 120.2
C23 C24 H24 120.2
C24 C25 C26 119.74(10)
C24 C25 H25 120.1
C26 C25 H25 120.1
C25 C26 C21 121.39(9)
C25 C26 H26 119.3
C21 C26 H26 119.3
C22 C27 H27A 109.5
C22 C27 H27B 109.5
H27A C27 H27B 109.5
C22 C27 H27C 109.5
H27A C27 H27C 109.5
H27B C27 H27C 109.5
C31 C3 C4 111.05(7)
C31 C3 C2 111.10(7)
C4 C3 C2 111.72(7)
C31 C3 H3 107.6
C4 C3 H3 107.6
C2 C3 H3 107.6
C32 C31 C36 118.27(9)
C32 C31 C3 119.37(8)
C36 C31 C3 122.30(8)
C33 C32 C31 120.80(10)
C33 C32 H32 119.6
C31 C32 H32 119.6
C34 C33 C32 120.23(10)
C34 C33 H33 119.9
C32 C33 H33 119.9
C33 C34 C35 119.64(10)
C33 C34 H34 120.2
C35 C34 H34 120.2
C34 C35 C36 120.20(10)
C34 C35 H35 119.9
C36 C35 H35 119.9
C35 C36 C31 120.82(9)
C35 C36 H36 119.6
C31 C36 H36 119.6
O2 C4 C5 122.75(8)
O2 C4 C3 120.05(8)
C5 C4 C3 117.18(7)
C51 C5 C4 113.69(7)
C51 C5 C6 111.23(7)
C4 C5 C6 111.49(7)
C51 C5 H5 106.7
C4 C5 H5 106.7
C6 C5 H5 106.7
C52 C51 C56 118.82(9)
C52 C51 C5 119.74(8)
C56 C51 C5 121.45(8)
C51 C52 C53 120.40(10)
C51 C52 H52 119.8
C53 C52 H52 119.8
C54 C53 C52 120.43(10)
C54 C53 H53 119.8
C52 C53 H53 119.8
C53 C54 C55 119.63(9)
C53 C54 H54 120.2
C55 C54 H54 120.2
C54 C55 C56 120.02(10)
C54 C55 H55 120.0
C56 C55 H55 120.0
C55 C56 C51 120.70(10)
C55 C56 H56 119.6
C51 C56 H56 119.6
N1 C6 C61 111.23(7)
N1 C6 C5 109.47(7)
C61 C6 C5 112.73(7)
N1 C6 H6 107.7
C61 C6 H6 107.7
C5 C6 H6 107.7
C66 C61 C62 119.63(9)
C66 C61 C6 119.06(8)
C62 C61 C6 121.30(8)
C63 C62 C61 118.32(9)
C63 C62 C67 119.27(9)
C61 C62 C67 122.40(9)
C64 C63 C62 121.76(10)
C64 C63 H63 119.1
C62 C63 H63 119.1
C65 C64 C63 119.56(10)
C65 C64 H64 120.2
C63 C64 H64 120.2
C64 C65 C66 119.67(10)
C64 C65 H65 120.2
C66 C65 H65 120.2
C65 C66 C61 121.05(10)
C65 C66 H66 119.5
C61 C66 H66 119.5
C62 C67 H67A 109.5
C62 C67 H67B 109.5
H67A C67 H67B 109.5
C62 C67 H67C 109.5
H67A C67 H67C 109.5
H67B C67 H67C 109.5

loop_
_geom_bond_atom_site_label_1
_geom_bond_atom_site_label_2
_geom_bond_distance
O1 N2 1.2343(12)
O2 C4 1.2090(11)
N1 N2 1.3336(11)
N1 C2 1.4785(11)
N1 C6 1.4845(11)
C2 C21 1.5308(13)
C2 C3 1.5487(12)
C2 H2 1.0000
C21 C26 1.3980(13)
C21 C22 1.4128(13)
C22 C23 1.3979(14)
C22 C27 1.5062(14)
C23 C24 1.3903(16)
C23 H23 0.9500
C24 C25 1.3868(15)
C24 H24 0.9500
C25 C26 1.3891(14)
C25 H25 0.9500
C26 H26 0.9500
C27 H27A 0.9800
C27 H27B 0.9800
C27 H27C 0.9800
C3 C31 1.5250(13)
C3 C4 1.5362(12)
C3 H3 1.0000
C31 C32 1.3952(13)
C31 C36 1.3966(14)
C32 C33 1.3935(15)
C32 H32 0.9500
C33 C34 1.3846(16)
C33 H33 0.9500
C34 C35 1.3852(15)
C34 H34 0.9500
C35 C36 1.3926(14)
C35 H35 0.9500
C36 H36 0.9500
C4 C5 1.5338(12)
C5 C51 1.5144(12)
C5 C6 1.5523(12)
C5 H5 1.0000
C51 C52 1.3900(13)
C51 C56 1.3962(13)
C52 C53 1.3960(15)
C52 H52 0.9500
C53 C54 1.3858(17)
C53 H53 0.9500
C54 C55 1.3867(17)
C54 H54 0.9500
C55 C56 1.3948(14)
C55 H55 0.9500
C56 H56 0.9500
C6 C61 1.5250(12)
C6 H6 1.0000
C61 C66 1.3945(13)
C61 C62 1.4056(13)
C62 C63 1.4001(14)
C62 C67 1.5073(15)
C63 C64 1.3869(17)
C63 H63 0.9500
C64 C65 1.3863(17)
C64 H64 0.9500
C65 C66 1.3919(14)
C65 H65 0.9500
C66 H66 0.9500
C67 H67A 0.9800
C67 H67B 0.9800
C67 H67C 0.9800

loop_
_geom_hbond_atom_site_label_D
_geom_hbond_atom_site_label_H
_geom_hbond_atom_site_label_A
_geom_hbond_site_symmetry_A
_geom_hbond_distance_DH
_geom_hbond_distance_HA
_geom_hbond_distance_DA
_geom_hbond_angle_DHA
C67 H67B O1 . 0.98 2.70 3.4127(15) 130
C26 H26 O2 3_765 0.95 2.53 3.1837(12) 126

loop_
_geom_torsion_atom_site_label_1
_geom_torsion_atom_site_label_2
_geom_torsion_atom_site_label_3
_geom_torsion_atom_site_label_4
_geom_torsion
_geom_torsion_publ_flag
C2 N1 N2 O1 -169.81(8) y
C6 N1 N2 O1 -5.77(12) y
N2 N1 C2 C21 -120.11(8) ?
C6 N1 C2 C21 76.42(10) ?
N2 N1 C2 C3 111.56(8) ?
C6 N1 C2 C3 -51.91(10) y
N1 C2 C21 C26 -114.45(9) ?
C3 C2 C21 C26 9.21(12) ?
N1 C2 C21 C22 65.73(11) ?
C3 C2 C21 C22 -170.61(8) ?
C26 C21 C22 C23 3.79(14) ?
C2 C21 C22 C23 -176.39(9) ?
C26 C21 C22 C27 -176.89(9) ?
C2 C21 C22 C27 2.93(14) ?
C21 C22 C23 C24 -0.80(15) ?
C27 C22 C23 C24 179.85(10) ?
C22 C23 C24 C25 -2.24(16) ?
C23 C24 C25 C26 2.22(16) ?
C24 C25 C26 C21 0.85(15) ?
C22 C21 C26 C25 -3.88(14) ?
C2 C21 C26 C25 176.31(9) ?
N1 C2 C3 C31 -73.85(9) ?
C21 C2 C3 C31 159.65(8) y
N1 C2 C3 C4 50.78(9) y
C21 C2 C3 C4 -75.73(10) ?
C4 C3 C31 C32 135.17(9) ?
C2 C3 C31 C32 -99.83(10) ?
C4 C3 C31 C36 -47.61(12) ?
C2 C3 C31 C36 77.39(11) ?
C36 C31 C32 C33 -1.48(15) ?
C3 C31 C32 C33 175.84(9) ?
C31 C32 C33 C34 -0.38(16) ?
C32 C33 C34 C35 1.67(17) ?
C33 C34 C35 C36 -1.07(17) ?
C34 C35 C36 C31 -0.84(16) ?
C32 C31 C36 C35 2.09(15) ?
C3 C31 C36 C35 -175.15(9) ?
C31 C3 C4 O2 -63.22(11) ?
C2 C3 C4 O2 172.13(9) ?
C31 C3 C4 C5 118.54(8) ?
C2 C3 C4 C5 -6.11(11) y
O2 C4 C5 C51 11.12(13) ?
C3 C4 C5 C51 -170.70(8) ?
O2 C4 C5 C6 137.82(9) ?
C3 C4 C5 C6 -43.99(10) y
C4 C5 C51 C52 -128.34(9) ?
C6 C5 C51 C52 104.82(10) ?
C4 C5 C51 C56 52.30(12) ?
C6 C5 C51 C56 -74.54(11) ?
C56 C51 C52 C53 0.32(15) ?
C5 C51 C52 C53 -179.06(10) ?
C51 C52 C53 C54 -0.94(17) ?
C52 C53 C54 C55 0.76(17) ?
C53 C54 C55 C56 0.05(17) ?
C54 C55 C56 C51 -0.67(16) ?
C52 C51 C56 C55 0.49(15) ?
C5 C51 C56 C55 179.85(9) ?
N2 N1 C6 C61 74.59(10) ?
C2 N1 C6 C61 -122.64(9) ?
N2 N1 C6 C5 -160.16(8) ?
C2 N1 C6 C5 2.60(11) y
C51 C5 C6 N1 173.35(7) ?
C4 C5 C6 N1 45.32(9) y
C51 C5 C6 C61 -62.28(10) y
C4 C5 C6 C61 169.69(7) ?
N1 C6 C61 C66 53.27(11) ?
C5 C6 C61 C66 -70.13(11) ?
N1 C6 C61 C62 -126.31(9) ?
C5 C6 C61 C62 110.29(10) ?
C66 C61 C62 C63 -0.28(15) ?
C6 C61 C62 C63 179.31(9) ?
C66 C61 C62 C67 -178.97(10) ?
C6 C61 C62 C67 0.61(15) ?
C61 C62 C63 C64 -0.70(17) ?
C67 C62 C63 C64 178.04(11) ?
C62 C63 C64 C65 0.76(18) ?
C63 C64 C65 C66 0.16(17) ?
C64 C65 C66 C61 -1.14(16) ?
C62 C61 C66 C65 1.20(15) ?
C6 C61 C66 C65 -178.40(9) ?

loop_
_cod_related_entry_id
_cod_related_entry_database
_cod_related_entry_code
1 ChemSpider 21129142
